data_7156817
loop_
_publ_author_name
'Sawengngen, Nattawut'
'Chalikidi, Petrakis N.'
'Araby, Sara'
'Hampel, Frank'
'Gmeiner, Peter'
'Serdyuk, Olga V.'

_publ_section_title
;
 Synthesis of pyrazolylvinyl ketones from furan derivatives.
;
_journal_issue 19
_journal_name_full 'Organic &amp; biomolecular chemistry'
_journal_page_first 4850
_journal_page_last 4855
_journal_paper_doi 10.1039/c9ob00701f
_journal_volume 17
_journal_year 2019
_chemical_formula_moiety 'C22 H21 F N2 O'
_chemical_formula_sum 'C22 H21 F N2 O'
_chemical_formula_weight 348.41
_space_group_crystal_system triclinic
_space_group_IT_number 2
_space_group_name_Hall '-P 1'
_space_group_name_H-M_alt 'P -1'
_symmetry_space_group_name_Hall '-P 1'
_symmetry_space_group_name_H-M 'P -1'
_atom_sites_solution_hydrogens geom
_atom_sites_solution_primary dual
_audit_block_doi 10.5517/ccdc.csd.cc2110vz
_audit_creation_date 2018-06-29
_audit_creation_method
;
Olex2 1.2
(compiled 2018.05.29 svn.r3508 for OlexSys, GUI svn.r5506)
;
_audit_update_record
;
2018-11-08 deposited with the CCDC.    2019-04-30 downloaded from the CCDC.
;
_cell_angle_alpha 79.991(8)
_cell_angle_beta 78.903(8)
_cell_angle_gamma 89.752(7)
_cell_formula_units_Z 2
_cell_length_a 7.4796(7)
_cell_length_b 8.7825(8)
_cell_length_c 14.3379(14)
_cell_measurement_reflns_used 1961
_cell_measurement_temperature 152(1)
_cell_measurement_theta_max 64.6080
_cell_measurement_theta_min 5.5700
_cell_volume 909.76(15)
_computing_cell_refinement 'CrysAlisPro 1.171.38.46 (Rigaku OD, 2015)'
_computing_data_collection 'CrysAlisPro 1.171.38.46 (Rigaku OD, 2015)'
_computing_data_reduction 'CrysAlisPro 1.171.38.46 (Rigaku OD, 2015)'
_computing_molecular_graphics 'Olex2 (Dolomanov et al., 2009)'
_computing_publication_material 'Olex2 (Dolomanov et al., 2009)'
_computing_structure_refinement 'ShelXL (Sheldrick, 2015)'
_computing_structure_solution 'ShelXT (Sheldrick, 2015)'
_diffrn_ambient_environment N~2~
_diffrn_ambient_temperature 152(1)
_diffrn_detector 'CCD plate'
_diffrn_detector_area_resol_mean 10.6144
_diffrn_detector_type Atlas
_diffrn_measured_fraction_theta_full 0.892
_diffrn_measured_fraction_theta_max 0.946
_diffrn_measurement_details
;
List of Runs (angles in degrees, time in seconds):

  # Type    Start    End  Width  t~exp~   \w     \q     \k     \f   Frames
#--------------------------------------------------------------------------
  1  \w    -66.00  30.00   1.00    1.00    --  -42.06  38.00-120.00   96
  2  \w     37.00 114.00   1.00    1.00    --   88.61 -45.00-150.00   77
  3  \w     67.00 152.00   1.00    1.00    --   88.61  45.00-120.00   85
  4  \w     39.00 109.00   1.00    1.00    --   88.61 -94.00-120.00   70
  5  \w     11.00 138.00   1.00    1.00    --   88.61 -15.00  60.00  127
  6  \w    101.00 162.00   1.00    1.00    --   88.61 125.00 120.00   61
  7  \w     12.00 121.00   1.00    1.00    --   88.61 -77.00  90.00  109
  8  \w     25.00 121.00   1.00    1.00    --   88.61-125.00  90.00   96
  9  \w   -111.00 -18.00   1.00    1.00    --  -42.06 -38.00  60.00   93
;
_diffrn_measurement_device 'four-circle diffractometer'
_diffrn_measurement_device_type 'SuperNova, Dual, Cu at zero, Atlas'
_diffrn_measurement_method '\w scans'
_diffrn_orient_matrix_type 'CrysAlisPro convention (1999,Acta A55,543-557)'
_diffrn_orient_matrix_UB_11 0.1892782000
_diffrn_orient_matrix_UB_12 0.0469902000
_diffrn_orient_matrix_UB_13 -0.0629756000
_diffrn_orient_matrix_UB_21 0.0505430000
_diffrn_orient_matrix_UB_22 0.0765430000
_diffrn_orient_matrix_UB_23 0.0806675000
_diffrn_orient_matrix_UB_31 0.0755947000
_diffrn_orient_matrix_UB_32 -0.1539156000
_diffrn_orient_matrix_UB_33 0.0435915000
_diffrn_radiation_monochromator mirror
_diffrn_radiation_probe x-ray
_diffrn_radiation_type CuK\a
_diffrn_radiation_wavelength 1.54184
_diffrn_reflns_av_R_equivalents 0.0287
_diffrn_reflns_av_unetI/netI 0.0325
_diffrn_reflns_Laue_measured_fraction_full 0.892
_diffrn_reflns_Laue_measured_fraction_max 0.946
_diffrn_reflns_limit_h_max 8
_diffrn_reflns_limit_h_min -8
_diffrn_reflns_limit_k_max 9
_diffrn_reflns_limit_k_min -10
_diffrn_reflns_limit_l_max 16
_diffrn_reflns_limit_l_min -13
_diffrn_reflns_number 4868
_diffrn_reflns_point_group_measured_fraction_full 0.892
_diffrn_reflns_point_group_measured_fraction_max 0.946
_diffrn_reflns_theta_full 67.684
_diffrn_reflns_theta_max 64.818
_diffrn_reflns_theta_min 5.116
_diffrn_source 'micro-focus sealed X-ray tube'
_diffrn_source_type 'SuperNova (Cu) X-ray Source'
_exptl_absorpt_coefficient_mu 0.690
_exptl_absorpt_correction_T_max 1.00000
_exptl_absorpt_correction_T_min 0.66351
_exptl_absorpt_correction_type gaussian
_exptl_absorpt_process_details
;
CrysAlisPro 1.171.38.46 (Rigaku Oxford Diffraction, 2015)
Empirical absorption correction using spherical harmonics,
 implemented in SCALE3 ABSPACK scaling algorithm.
;
_exptl_crystal_colour 'clear light colourless'
_exptl_crystal_colour_lustre clear
_exptl_crystal_colour_modifier light
_exptl_crystal_colour_primary colourless
_exptl_crystal_density_diffrn 1.272
_exptl_crystal_description block
_exptl_crystal_F_000 368
_exptl_crystal_recrystallization_method 'crystalizzed from CDCl3'
_exptl_crystal_size_max 0.312
_exptl_crystal_size_mid 0.259
_exptl_crystal_size_min 0.226
_refine_diff_density_max 0.190
_refine_diff_density_min -0.308
_refine_diff_density_rms 0.052
_refine_ls_extinction_method none
_refine_ls_goodness_of_fit_ref 1.036
_refine_ls_hydrogen_treatment constr
_refine_ls_matrix_type full
_refine_ls_number_parameters 236
_refine_ls_number_reflns 2931
_refine_ls_number_restraints 0
_refine_ls_restrained_S_all 1.036
_refine_ls_R_factor_all 0.0630
_refine_ls_R_factor_gt 0.0497
_refine_ls_shift/su_max 0.000
_refine_ls_shift/su_mean 0.000
_refine_ls_structure_factor_coef Fsqd
_refine_ls_weighting_details 'w=1/[\s^2^(Fo^2^)+(0.0838P)^2^+0.1321P] where P=(Fo^2^+2Fc^2^)/3'
_refine_ls_weighting_scheme calc
_refine_ls_wR_factor_gt 0.1258
_refine_ls_wR_factor_ref 0.1403
_reflns_Friedel_coverage 0.000
_reflns_number_gt 2338
_reflns_number_total 2931
_reflns_threshold_expression 'I > 2\s(I)'
_cod_data_source_file c9ob00701f2.cif
_cod_data_source_block 18gme_os01
_cod_depositor_comments 'Adding full bibliography for 7156817.cif.'
_cod_database_code 7156817
_shelxl_version_number 2014/6
_chemical_oxdiff_formula 'C80 H14 N2 O F'
_shelx_space_group_comment
;
The symmetry employed for this shelxl refinement is uniquely defined
by the following loop, which should always be used as a source of
symmetry information in preference to the above space-group names.
They are only intended as comments.
;
_reflns_odcompleteness_completeness 98.21
_reflns_odcompleteness_iscentric 1
_reflns_odcompleteness_theta 61.08
_olex2_refinement_description
;
1. Fixed Uiso
 At 1.2 times of:
  All C(H) groups, All C(H,H) groups
 At 1.5 times of:
  All C(H,H,H) groups
2.a Secondary CH2 refined with riding coordinates:
 C4(H4A,H4B), C5(H5A,H5B), C6(H6A,H6B)
2.b Aromatic/amide H refined with riding coordinates:
 C1(H1), C2(H2), C14(H14), C22(H22), C23(H23), C24(H24), C25(H25), C26(H26),
 C32(H32), C33(H33), C35(H35), C36(H36)
2.c Idealised Me refined as rotating group:
 C7(H7A,H7B,H7C)
;
_olex2_date_sample_data_collection 2018-06-28
_olex2_exptl_crystal_mounting_method 'mounted on a loop'
_olex2_submission_original_sample_id OSG-II-2
_olex2_submission_special_instructions 'No special instructions were received'
_oxdiff_exptl_absorpt_empirical_details
;
Empirical correction (ABSPACK) includes:
- Absorption correction using spherical harmonics
- Frame scaling
;
_oxdiff_exptl_absorpt_empirical_full_max 1.967
_oxdiff_exptl_absorpt_empirical_full_min 0.674

loop_
_space_group_symop_operation_xyz
'x, y, z'
'-x, -y, -z'

loop_
_atom_site_label
_atom_site_type_symbol
_atom_site_fract_x
_atom_site_fract_y
_atom_site_fract_z
_atom_site_U_iso_or_equiv
_atom_site_adp_type
_atom_site_occupancy
_atom_site_site_symmetry_order
_atom_site_calc_flag
_atom_site_refinement_flags_posn
C1 C 0.6274(3) 0.6801(2) 0.77619(13) 0.0383(5) Uani 1 1 d .
H1 H 0.7242 0.7402 0.7368 0.046 Uiso 1 1 calc R
F1 F -0.42495(17) 0.21968(15) 0.72213(9) 0.0608(4) Uani 1 1 d .
O1 O 0.7751(2) 0.6179(2) 1.00104(10) 0.0702(6) Uani 1 1 d .
C2 C 0.6325(3) 0.6355(3) 0.86918(14) 0.0467(5) Uani 1 1 d .
H2 H 0.5350 0.5747 0.9073 0.056 Uiso 1 1 calc R
C3 C 0.7798(3) 0.6745(2) 0.91676(13) 0.0454(5) Uani 1 1 d .
C4 C 0.9316(3) 0.7863(2) 0.86165(13) 0.0412(5) Uani 1 1 d .
H4A H 0.8791 0.8834 0.8384 0.049 Uiso 1 1 calc R
H4B H 0.9932 0.7453 0.8057 0.049 Uiso 1 1 calc R
C5 C 1.0712(3) 0.8179(2) 0.92041(14) 0.0428(5) Uani 1 1 d .
H5A H 1.1317 0.7226 0.9390 0.051 Uiso 1 1 calc R
H5B H 1.0089 0.8511 0.9790 0.051 Uiso 1 1 calc R
C6 C 1.2134(3) 0.9405(3) 0.86575(15) 0.0487(5) Uani 1 1 d .
H6A H 1.1528 1.0348 0.8453 0.058 Uiso 1 1 calc R
H6B H 1.2786 0.9057 0.8083 0.058 Uiso 1 1 calc R
C7 C 1.3495(3) 0.9752(3) 0.92661(17) 0.0605(7) Uani 1 1 d .
H7A H 1.4368 1.0529 0.8892 0.091 Uiso 1 1 calc GR
H7B H 1.4113 0.8826 0.9461 0.091 Uiso 1 1 calc GR
H7C H 1.2859 1.0120 0.9828 0.091 Uiso 1 1 calc GR
N11 N 0.4670(2) 0.68525(18) 0.63881(10) 0.0362(4) Uani 1 1 d .
N12 N 0.3158(2) 0.62558(18) 0.61705(11) 0.0372(4) Uani 1 1 d .
C13 C 0.2284(2) 0.5418(2) 0.70103(13) 0.0357(4) Uani 1 1 d .
C14 C 0.3240(3) 0.5464(2) 0.77527(13) 0.0385(5) Uani 1 1 d .
H14 H 0.2913 0.4974 0.8393 0.046 Uiso 1 1 calc R
C15 C 0.4776(3) 0.6393(2) 0.73370(13) 0.0378(4) Uani 1 1 d .
C21 C 0.5891(2) 0.7864(2) 0.56516(13) 0.0354(4) Uani 1 1 d .
C22 C 0.6426(3) 0.9271(2) 0.58337(14) 0.0392(5) Uani 1 1 d .
H22 H 0.6014 0.9551 0.6433 0.047 Uiso 1 1 calc R
C23 C 0.7581(3) 1.0256(2) 0.51145(14) 0.0440(5) Uani 1 1 d .
H23 H 0.7962 1.1198 0.5234 0.053 Uiso 1 1 calc R
C24 C 0.8171(3) 0.9853(2) 0.42224(15) 0.0478(5) Uani 1 1 d .
H24 H 0.8943 1.0524 0.3741 0.057 Uiso 1 1 calc R
C25 C 0.7617(3) 0.8454(2) 0.40428(14) 0.0461(5) Uani 1 1 d .
H25 H 0.8010 0.8188 0.3438 0.055 Uiso 1 1 calc R
C26 C 0.6478(3) 0.7442(2) 0.47577(13) 0.0406(5) Uani 1 1 d .
H26 H 0.6113 0.6494 0.4639 0.049 Uiso 1 1 calc R
C31 C 0.0526(3) 0.4611(2) 0.70748(13) 0.0365(4) Uani 1 1 d .
C32 C -0.0386(3) 0.4838(2) 0.62996(13) 0.0394(5) Uani 1 1 d .
H32 H 0.0092 0.5545 0.5746 0.047 Uiso 1 1 calc R
C33 C -0.1989(3) 0.4026(2) 0.63463(14) 0.0425(5) Uani 1 1 d .
H33 H -0.2583 0.4164 0.5826 0.051 Uiso 1 1 calc R
C34 C -0.2681(3) 0.3011(2) 0.71765(15) 0.0453(5) Uani 1 1 d .
C35 C -0.1858(3) 0.2788(2) 0.79671(15) 0.0482(5) Uani 1 1 d .
H35 H -0.2375 0.2110 0.8527 0.058 Uiso 1 1 calc R
C36 C -0.0242(3) 0.3594(2) 0.79113(14) 0.0426(5) Uani 1 1 d .
H36 H 0.0334 0.3454 0.8438 0.051 Uiso 1 1 calc R

loop_
_atom_site_aniso_label
_atom_site_aniso_U_11
_atom_site_aniso_U_22
_atom_site_aniso_U_33
_atom_site_aniso_U_23
_atom_site_aniso_U_13
_atom_site_aniso_U_12
C1 0.0364(10) 0.0422(11) 0.0353(10) -0.0032(8) -0.0074(8) -0.0035(8)
F1 0.0527(8) 0.0671(9) 0.0600(8) -0.0032(6) -0.0116(6) -0.0260(6)
O1 0.0708(11) 0.0979(13) 0.0365(9) 0.0150(8) -0.0203(8) -0.0355(10)
C2 0.0442(12) 0.0582(13) 0.0352(11) -0.0006(9) -0.0083(9) -0.0129(10)
C3 0.0475(12) 0.0540(13) 0.0323(10) 0.0003(9) -0.0091(9) -0.0078(10)
C4 0.0421(11) 0.0472(12) 0.0325(10) -0.0005(8) -0.0089(8) -0.0047(9)
C5 0.0425(11) 0.0493(12) 0.0363(10) -0.0036(9) -0.0100(8) -0.0031(9)
C6 0.0464(12) 0.0545(13) 0.0435(11) -0.0018(10) -0.0104(9) -0.0100(10)
C7 0.0494(13) 0.0743(17) 0.0571(14) -0.0058(12) -0.0138(11) -0.0195(12)
N11 0.0368(9) 0.0397(9) 0.0312(8) -0.0020(6) -0.0083(6) -0.0054(7)
N12 0.0378(9) 0.0392(9) 0.0342(8) -0.0026(7) -0.0097(7) -0.0057(7)
C13 0.0388(10) 0.0352(10) 0.0321(9) -0.0032(8) -0.0067(8) -0.0008(8)
C14 0.0391(10) 0.0460(11) 0.0282(9) -0.0011(8) -0.0060(8) -0.0045(8)
C15 0.0388(10) 0.0430(11) 0.0315(10) -0.0055(8) -0.0076(8) 0.0006(8)
C21 0.0304(9) 0.0403(11) 0.0328(9) 0.0022(8) -0.0073(7) -0.0029(8)
C22 0.0386(11) 0.0428(11) 0.0370(10) -0.0023(8) -0.0140(8) -0.0009(8)
C23 0.0401(11) 0.0411(11) 0.0495(12) 0.0038(9) -0.0155(9) -0.0067(9)
C24 0.0369(11) 0.0504(13) 0.0484(12) 0.0092(10) -0.0051(9) -0.0054(9)
C25 0.0460(12) 0.0493(12) 0.0369(11) 0.0016(9) -0.0011(9) 0.0043(9)
C26 0.0444(11) 0.0387(11) 0.0369(10) -0.0021(8) -0.0075(8) -0.0003(8)
C31 0.0374(10) 0.0369(10) 0.0340(10) -0.0043(8) -0.0056(8) -0.0037(8)
C32 0.0408(11) 0.0405(11) 0.0350(10) -0.0015(8) -0.0076(8) -0.0036(8)
C33 0.0430(11) 0.0474(12) 0.0381(10) -0.0049(9) -0.0122(8) -0.0030(9)
C34 0.0405(11) 0.0459(12) 0.0491(12) -0.0072(9) -0.0085(9) -0.0125(9)
C35 0.0523(13) 0.0475(12) 0.0399(11) 0.0023(9) -0.0054(9) -0.0140(10)
C36 0.0464(11) 0.0448(11) 0.0355(10) -0.0007(8) -0.0107(8) -0.0048(9)

loop_
_atom_type_symbol
_atom_type_description
_atom_type_scat_dispersion_real
_atom_type_scat_dispersion_imag
_atom_type_scat_source
C C 0.0181 0.0091 'International Tables Vol C Tables 4.2.6.8 and 6.1.1.4'
H H 0.0000 0.0000 'International Tables Vol C Tables 4.2.6.8 and 6.1.1.4'
F F 0.0727 0.0534 'International Tables Vol C Tables 4.2.6.8 and 6.1.1.4'
N N 0.0311 0.0180 'International Tables Vol C Tables 4.2.6.8 and 6.1.1.4'
O O 0.0492 0.0322 'International Tables Vol C Tables 4.2.6.8 and 6.1.1.4'

loop_
_exptl_crystal_face_index_h
_exptl_crystal_face_index_k
_exptl_crystal_face_index_l
_exptl_crystal_face_perp_dist
1 -5 2 0.1140
-3 -4 -1 0.1514
-4 2 -4 0.1724
5 0 3 0.1242
1 -1 9 0.1264
2 -5 -4 0.0754
0 0 -9 0.1218
-1 2 -8 0.1345
-2 5 -2 0.1515
-2 5 4 0.1544
0 1 9 0.1189
1 -5 4 0.1251
4 -1 -2 0.0837
1 4 -5 0.1738
-4 3 0 0.1790
3 0 8 0.1488
1 6 3 0.1419
-1 6 0 0.1315
-3 2 -6 0.1583
-1 -6 -3 0.0837
-3 0 7 0.1397

loop_
_geom_angle_atom_site_label_1
_geom_angle_atom_site_label_2
_geom_angle_atom_site_label_3
_geom_angle
C2 C1 H1 118.5
C2 C1 C15 122.91(18)
C15 C1 H1 118.5
C1 C2 H2 117.3
C1 C2 C3 125.45(18)
C3 C2 H2 117.3
O1 C3 C2 119.29(18)
O1 C3 C4 120.85(17)
C2 C3 C4 119.84(16)
C3 C4 H4A 108.8
C3 C4 H4B 108.8
C3 C4 C5 113.97(15)
H4A C4 H4B 107.7
C5 C4 H4A 108.8
C5 C4 H4B 108.8
C4 C5 H5A 109.0
C4 C5 H5B 109.0
C4 C5 C6 112.75(16)
H5A C5 H5B 107.8
C6 C5 H5A 109.0
C6 C5 H5B 109.0
C5 C6 H6A 109.1
C5 C6 H6B 109.1
C5 C6 C7 112.36(17)
H6A C6 H6B 107.9
C7 C6 H6A 109.1
C7 C6 H6B 109.1
C6 C7 H7A 109.5
C6 C7 H7B 109.5
C6 C7 H7C 109.5
H7A C7 H7B 109.5
H7A C7 H7C 109.5
H7B C7 H7C 109.5
N12 N11 C15 112.24(15)
N12 N11 C21 119.30(14)
C15 N11 C21 128.45(15)
C13 N12 N11 104.62(14)
N12 C13 C14 111.36(16)
N12 C13 C31 120.97(16)
C14 C13 C31 127.66(17)
C13 C14 H14 127.2
C15 C14 C13 105.69(16)
C15 C14 H14 127.2
N11 C15 C1 124.30(17)
N11 C15 C14 106.08(16)
C14 C15 C1 129.59(17)
C22 C21 N11 119.42(17)
C22 C21 C26 120.90(17)
C26 C21 N11 119.64(17)
C21 C22 H22 120.4
C23 C22 C21 119.22(18)
C23 C22 H22 120.4
C22 C23 H23 119.8
C24 C23 C22 120.49(19)
C24 C23 H23 119.8
C23 C24 H24 120.0
C23 C24 C25 119.97(18)
C25 C24 H24 120.0
C24 C25 H25 119.8
C24 C25 C26 120.45(19)
C26 C25 H25 119.8
C21 C26 C25 118.96(19)
C21 C26 H26 120.5
C25 C26 H26 120.5
C32 C31 C13 121.01(17)
C36 C31 C13 120.13(17)
C36 C31 C32 118.85(18)
C31 C32 H32 119.6
C33 C32 C31 120.81(18)
C33 C32 H32 119.6
C32 C33 H33 120.7
C34 C33 C32 118.50(18)
C34 C33 H33 120.7
F1 C34 C33 118.66(18)
F1 C34 C35 118.77(18)
C33 C34 C35 122.57(18)
C34 C35 H35 120.7
C34 C35 C36 118.59(18)
C36 C35 H35 120.7
C31 C36 H36 119.7
C35 C36 C31 120.63(18)
C35 C36 H36 119.7

loop_
_geom_bond_atom_site_label_1
_geom_bond_atom_site_label_2
_geom_bond_distance
C1 H1 0.9300
C1 C2 1.331(3)
C1 C15 1.448(3)
F1 C34 1.362(2)
O1 C3 1.218(2)
C2 H2 0.9300
C2 C3 1.473(3)
C3 C4 1.508(3)
C4 H4A 0.9700
C4 H4B 0.9700
C4 C5 1.516(3)
C5 H5A 0.9700
C5 H5B 0.9700
C5 C6 1.517(3)
C6 H6A 0.9700
C6 H6B 0.9700
C6 C7 1.526(3)
C7 H7A 0.9600
C7 H7B 0.9600
C7 H7C 0.9600
N11 N12 1.360(2)
N11 C15 1.368(2)
N11 C21 1.431(2)
N12 C13 1.346(2)
C13 C14 1.398(2)
C13 C31 1.476(3)
C14 H14 0.9300
C14 C15 1.384(3)
C21 C22 1.383(3)
C21 C26 1.386(3)
C22 H22 0.9300
C22 C23 1.382(3)
C23 H23 0.9300
C23 C24 1.376(3)
C24 H24 0.9300
C24 C25 1.380(3)
C25 H25 0.9300
C25 C26 1.386(3)
C26 H26 0.9300
C31 C32 1.398(3)
C31 C36 1.390(3)
C32 H32 0.9300
C32 C33 1.382(3)
C33 H33 0.9300
C33 C34 1.370(3)
C34 C35 1.376(3)
C35 H35 0.9300
C35 C36 1.385(3)
C36 H36 0.9300

loop_
_exptl_oxdiff_crystal_face_indexfrac_h
_exptl_oxdiff_crystal_face_indexfrac_k
_exptl_oxdiff_crystal_face_indexfrac_l
_exptl_oxdiff_crystal_face_x
_exptl_oxdiff_crystal_face_y
_exptl_oxdiff_crystal_face_z
0.6280 -5.2014 2.2413 -0.2667 -0.1856 0.9457
-3.4849 -3.8702 -0.8670 -0.7869 -0.5423 0.2945
-4.2496 2.2042 -3.5046 -0.4801 -0.3288 -0.8133
4.7926 -0.1539 3.1281 0.7029 0.4828 0.5223
0.6738 -0.8451 8.8108 -0.4670 0.6801 0.5651
2.0218 -4.8020 -3.6484 0.3868 -0.5597 0.7329
-0.1256 -0.4062 -9.1250 0.5318 -0.7735 -0.3447
-1.1416 1.9502 -8.0441 0.3821 -0.5573 -0.7371
-2.2074 4.7857 -2.0848 -0.0616 0.0866 -0.9943
-1.9152 4.6241 4.4550 -0.4258 0.6165 -0.6623
-0.1772 1.0793 9.0606 -0.5534 0.8046 0.2154
0.6157 -4.5981 4.1114 -0.3584 0.0108 0.9335
4.3971 -0.9391 -2.1463 0.9233 -0.0228 0.3834
1.1811 3.8921 -4.6701 0.7005 -0.0191 -0.7133
-4.1601 2.8755 0.0679 -0.6566 0.0153 -0.7541
3.4899 0.0333 7.5418 0.1872 0.7873 0.5874
0.6934 5.5551 3.4132 0.1773 0.7356 -0.6538
-0.9331 5.5264 -0.1064 0.0898 0.3673 -0.9258
-3.2832 2.0692 -6.3703 -0.1230 -0.5214 -0.8444
-0.6981 -5.5534 -3.4226 -0.1775 -0.7364 0.6528
-2.9976 -0.0008 7.0289 -1.0101 0.4154 0.0799
